data_2209006
loop_
_publ_author_name
'M. Vijayan'
'K. Chinnakali'
'P. Amaladass'
'A. K. Mohanakrishnan'
'Hoong-Kun Fun'

_publ_section_title
;
 3-(4-Hexyloxyphenyl)isobenzofuran-1(3<i>H</i>)-one
;
_journal_coeditor_code SJ2042
_journal_issue 5
_journal_name_full 'Acta Crystallographica Section E'
_journal_page_first o1941
_journal_page_last o1943
_journal_paper_doi 10.1107/S1600536806013298
_journal_volume 62
_journal_year 2006
_chemical_formula_iupac 'C20 H22 O3'
_chemical_formula_moiety 'C20 H22 O3'
_chemical_formula_sum 'C20 H22 O3'
_chemical_formula_weight 310.38
_chemical_name_systematic
;
3-(4-Hexyloxyphenyl)isobenzofuran-1(3H)-one
;
_space_group_IT_number 2
_symmetry_cell_setting triclinic
_symmetry_space_group_name_Hall '-P 1'
_symmetry_space_group_name_H-M 'P -1'
_atom_sites_solution_hydrogens geom
_atom_sites_solution_primary direct
_atom_sites_solution_secondary difmap
_audit_creation_method SHELXL-97
_cell_angle_alpha 83.225(4)
_cell_angle_beta 83.736(3)
_cell_angle_gamma 69.062(3)
_cell_formula_units_Z 2
_cell_length_a 6.1212(4)
_cell_length_b 7.7822(5)
_cell_length_c 19.9815(11)
_cell_measurement_reflns_used 2450
_cell_measurement_temperature 297(2)
_cell_measurement_theta_max 21.244
_cell_measurement_theta_min 2.912
_cell_volume 880.48(10)
_computing_cell_refinement APEX2
_computing_data_collection 'APEX2 (Bruker, 2005)'
_computing_data_reduction 'SAINT (Bruker, 2005)'
_computing_molecular_graphics SHELXTL
_computing_publication_material 'SHELXTL and PLATON (Spek, 2003)'
_computing_structure_refinement SHELXTL
_computing_structure_solution 'SHELXTL (Sheldrick, 1998)'
_diffrn_ambient_temperature 297(2)
_diffrn_detector_area_resol_mean 8.33
_diffrn_measured_fraction_theta_full 0.997
_diffrn_measured_fraction_theta_max 0.989
_diffrn_measurement_device_type 'Bruker SMART APEX2 CCD area-detector'
_diffrn_measurement_method \w
_diffrn_radiation_monochromator graphite
_diffrn_radiation_source 'fine-focus sealed tube'
_diffrn_radiation_type MoK\a
_diffrn_radiation_wavelength 0.71073
_diffrn_reflns_av_R_equivalents 0.0434
_diffrn_reflns_av_sigmaI/netI 0.0484
_diffrn_reflns_limit_h_max 8
_diffrn_reflns_limit_h_min -8
_diffrn_reflns_limit_k_max 10
_diffrn_reflns_limit_k_min -10
_diffrn_reflns_limit_l_max 27
_diffrn_reflns_limit_l_min -27
_diffrn_reflns_number 19069
_diffrn_reflns_theta_full 27.50
_diffrn_reflns_theta_max 30.00
_diffrn_reflns_theta_min 1.03
_diffrn_standards_number 0
_exptl_absorpt_coefficient_mu 0.078
_exptl_absorpt_correction_T_max 0.991
_exptl_absorpt_correction_T_min 0.974
_exptl_absorpt_correction_type multi-scan
_exptl_absorpt_process_details '(SADABS; Bruker, 2005)'
_exptl_crystal_colour colourless
_exptl_crystal_density_diffrn 1.171
_exptl_crystal_density_method 'not measured'
_exptl_crystal_description Plate
_exptl_crystal_F_000 332
_exptl_crystal_size_max 0.27
_exptl_crystal_size_mid 0.17
_exptl_crystal_size_min 0.12
_refine_diff_density_max 0.141
_refine_diff_density_min -0.181
_refine_ls_extinction_method none
_refine_ls_goodness_of_fit_ref 1.002
_refine_ls_hydrogen_treatment constr
_refine_ls_matrix_type full
_refine_ls_number_parameters 208
_refine_ls_number_reflns 5086
_refine_ls_number_restraints 0
_refine_ls_restrained_S_all 1.002
_refine_ls_R_factor_all 0.1343
_refine_ls_R_factor_gt 0.0577
_refine_ls_shift/su_max 0.001
_refine_ls_shift/su_mean 0.000
_refine_ls_structure_factor_coef Fsqd
_refine_ls_weighting_details 'calc w=1/[\s^2^(Fo^2^)+(0.0889P)^2^] where P=(Fo^2^+2Fc^2^)/3'
_refine_ls_weighting_scheme calc
_refine_ls_wR_factor_gt 0.1437
_refine_ls_wR_factor_ref 0.1867
_reflns_number_gt 2476
_reflns_number_total 5086
_reflns_threshold_expression I>2\s(I)
_cod_data_source_file sj2042.cif
_cod_data_source_block I
_cod_depositor_comments
;
The following automatic conversions were performed:
'_symmetry_cell_setting' value 'Triclinic' changed to 'triclinic'
according to '/home/saulius/struct/CIF-dictionaries/cif_core.dic'
dictionary named 'cif_core.dic' version 2.4.1 from 2010-06-29.

Automatic conversion script
Id: cif_fix_enum 1527 2010-12-29 10:47:43Z saulius 

The following automatic conversions were performed:

'_symmetry_cell_setting' value 'Triclinic' changed to 'triclinic'
according to /home/saulius/struct/CIF-dictionaries/cif_core.dic
dictionary named 'cif_core.dic' version 2.4.1 from 2010-06-29.

Automatic conversion script
Id: cif_fix_values 1715 2011-07-08 13:25:40Z adriana 
;
_cod_database_code 2209006
_cod_database_fobs_code 2209006

loop_
_symmetry_equiv_pos_as_xyz
'x, y, z'
'-x, -y, -z'

loop_
_atom_site_type_symbol
_atom_site_label
_atom_site_fract_x
_atom_site_fract_y
_atom_site_fract_z
_atom_site_U_iso_or_equiv
_atom_site_adp_type
_atom_site_calc_flag
_atom_site_refinement_flags
_atom_site_occupancy
O O1 0.2149(2) 0.79199(16) 0.11917(6) 0.0600(4) Uani d . 1
O O2 -0.0525(2) 0.73208(19) 0.06751(7) 0.0728(4) Uani d . 1
O O3 0.5703(3) 0.6832(2) 0.41284(6) 0.0800(5) Uani d . 1
C C1 0.1414(3) 0.6797(3) 0.08677(9) 0.0544(4) Uani d . 1
C C2 0.4598(3) 0.7016(2) 0.13461(8) 0.0501(4) Uani d . 1
H H2 0.5550 0.7662 0.1076 0.060 Uiso calc R 1
C C3 0.5226(3) 0.5121(2) 0.11070(8) 0.0483(4) Uani d . 1
C C4 0.7294(3) 0.3636(3) 0.11361(9) 0.0609(5) Uani d . 1
H H4 0.8577 0.3701 0.1328 0.073 Uiso calc R 1
C C5 0.7396(4) 0.2054(3) 0.08712(10) 0.0731(6) Uani d . 1
H H5 0.8773 0.1032 0.0885 0.088 Uiso calc R 1
C C6 0.5497(4) 0.1948(3) 0.05847(10) 0.0718(6) Uani d . 1
H H6 0.5618 0.0858 0.0411 0.086 Uiso calc R 1
C C7 0.3427(4) 0.3434(3) 0.05524(9) 0.0635(5) Uani d . 1
H H7 0.2147 0.3376 0.0357 0.076 Uiso calc R 1
C C8 0.3337(3) 0.5024(2) 0.08246(8) 0.0505(4) Uani d . 1
C C9 0.4862(3) 0.7043(2) 0.20832(8) 0.0518(4) Uani d . 1
C C10 0.6327(4) 0.7834(3) 0.22873(9) 0.0624(5) Uani d . 1
H H10 0.7110 0.8406 0.1963 0.075 Uiso calc R 1
C C11 0.6670(4) 0.7803(3) 0.29634(9) 0.0668(5) Uani d . 1
H H11 0.7673 0.8347 0.3090 0.080 Uiso calc R 1
C C12 0.5509(4) 0.6958(3) 0.34490(9) 0.0623(5) Uani d . 1
C C13 0.4030(4) 0.6167(3) 0.32496(9) 0.0726(6) Uani d . 1
H H13 0.3231 0.5607 0.3574 0.087 Uiso calc R 1
C C14 0.3719(4) 0.6194(3) 0.25784(9) 0.0675(6) Uani d . 1
H H14 0.2729 0.5637 0.2453 0.081 Uiso calc R 1
C C15 0.7209(4) 0.7616(3) 0.43674(9) 0.0688(6) Uani d . 1
H H15A 0.6676 0.8935 0.4243 0.083 Uiso calc R 1
H H15B 0.8793 0.7068 0.4168 0.083 Uiso calc R 1
C C16 0.7169(4) 0.7243(3) 0.51239(9) 0.0701(6) Uani d . 1
H H16A 0.7704 0.5920 0.5239 0.084 Uiso calc R 1
H H16B 0.5567 0.7763 0.5314 0.084 Uiso calc R 1
C C17 0.8693(4) 0.8049(3) 0.54360(10) 0.0755(6) Uani d . 1
H H17A 1.0287 0.7538 0.5239 0.091 Uiso calc R 1
H H17B 0.8147 0.9372 0.5320 0.091 Uiso calc R 1
C C18 0.8718(4) 0.7691(3) 0.61946(10) 0.0765(6) Uani d . 1
H H18A 0.7116 0.8160 0.6390 0.092 Uiso calc R 1
H H18B 0.9316 0.6367 0.6309 0.092 Uiso calc R 1
C C19 1.0153(5) 0.8538(3) 0.65122(12) 0.0944(8) Uani d . 1
H H19A 0.9556 0.9863 0.6401 0.113 Uiso calc R 1
H H19B 1.1758 0.8068 0.6320 0.113 Uiso calc R 1
C C20 1.0143(6) 0.8157(4) 0.72690(12) 0.1218(11) Uani d . 1
H H20A 1.1091 0.8735 0.7440 0.183 Uiso calc R 1
H H20B 1.0767 0.6848 0.7384 0.183 Uiso calc R 1
H H20C 0.8565 0.8645 0.7465 0.183 Uiso calc R 1

loop_
_atom_site_aniso_label
_atom_site_aniso_U_11
_atom_site_aniso_U_22
_atom_site_aniso_U_33
_atom_site_aniso_U_12
_atom_site_aniso_U_13
_atom_site_aniso_U_23
O1 0.0521(8) 0.0562(7) 0.0683(8) -0.0103(6) -0.0118(6) -0.0125(6)
O2 0.0469(8) 0.0894(10) 0.0801(9) -0.0172(7) -0.0122(7) -0.0141(7)
O3 0.0984(12) 0.1104(12) 0.0513(8) -0.0604(10) -0.0038(7) -0.0101(7)
C1 0.0465(11) 0.0657(11) 0.0526(10) -0.0203(9) -0.0047(8) -0.0084(8)
C2 0.0448(10) 0.0539(10) 0.0531(10) -0.0176(8) -0.0081(8) -0.0046(8)
C3 0.0468(10) 0.0516(10) 0.0439(9) -0.0146(8) -0.0039(7) -0.0017(7)
C4 0.0561(12) 0.0641(12) 0.0560(10) -0.0126(10) -0.0097(9) -0.0018(9)
C5 0.0811(16) 0.0557(12) 0.0665(12) -0.0044(11) -0.0086(11) -0.0025(9)
C6 0.0944(18) 0.0540(12) 0.0670(12) -0.0254(12) -0.0024(12) -0.0102(9)
C7 0.0714(14) 0.0687(13) 0.0578(11) -0.0320(11) -0.0051(9) -0.0096(9)
C8 0.0495(10) 0.0547(10) 0.0481(9) -0.0188(9) -0.0043(8) -0.0046(7)
C9 0.0515(10) 0.0550(10) 0.0516(10) -0.0208(8) -0.0048(8) -0.0076(8)
C10 0.0709(13) 0.0725(13) 0.0548(10) -0.0390(11) -0.0018(9) -0.0056(9)
C11 0.0746(14) 0.0843(14) 0.0581(11) -0.0461(12) -0.0053(10) -0.0118(9)
C12 0.0706(13) 0.0746(12) 0.0484(10) -0.0332(11) -0.0014(9) -0.0088(9)
C13 0.0827(15) 0.0973(15) 0.0576(11) -0.0580(13) 0.0040(10) -0.0065(10)
C14 0.0725(14) 0.0876(14) 0.0611(11) -0.0494(12) -0.0031(10) -0.0118(10)
C15 0.0765(15) 0.0794(13) 0.0589(11) -0.0348(12) -0.0089(10) -0.0107(10)
C16 0.0803(15) 0.0763(13) 0.0572(11) -0.0300(12) -0.0069(10) -0.0085(10)
C17 0.0862(16) 0.0808(14) 0.0653(12) -0.0332(12) -0.0136(11) -0.0089(10)
C18 0.0936(17) 0.0766(14) 0.0662(13) -0.0343(13) -0.0200(12) -0.0060(10)
C19 0.122(2) 0.0904(17) 0.0830(15) -0.0440(16) -0.0368(15) -0.0046(12)
C20 0.176(3) 0.114(2) 0.0848(18) -0.050(2) -0.0543(19) -0.0101(15)

loop_
_atom_type_symbol
_atom_type_description
_atom_type_scat_dispersion_real
_atom_type_scat_dispersion_imag
_atom_type_scat_source
C C 0.0033 0.0016 'International Tables Vol C Tables 4.2.6.8 and 6.1.1.4'
H H 0.0000 0.0000 'International Tables Vol C Tables 4.2.6.8 and 6.1.1.4'
O O 0.0106 0.0060 'International Tables Vol C Tables 4.2.6.8 and 6.1.1.4'

loop_
_geom_angle_atom_site_label_1
_geom_angle_atom_site_label_2
_geom_angle_atom_site_label_3
_geom_angle
_geom_angle_publ_flag
C1 O1 C2 110.96(13) ?
C12 O3 C15 118.57(15) ?
O2 C1 O1 120.99(17) ?
O2 C1 C8 130.87(17) ?
O1 C1 C8 108.14(15) ?
O1 C2 C9 110.75(14) ?
O1 C2 C3 103.14(13) ?
C9 C2 C3 115.05(14) ?
O1 C2 H2 109.2 ?
C9 C2 H2 109.2 ?
C3 C2 H2 109.2 ?
C8 C3 C4 121.14(16) ?
C8 C3 C2 109.07(15) ?
C4 C3 C2 129.79(16) ?
C5 C4 C3 117.64(19) ?
C5 C4 H4 121.2 ?
C3 C4 H4 121.2 ?
C4 C5 C6 121.5(2) ?
C4 C5 H5 119.3 ?
C6 C5 H5 119.3 ?
C7 C6 C5 121.01(19) ?
C7 C6 H6 119.5 ?
C5 C6 H6 119.5 ?
C6 C7 C8 117.10(19) ?
C6 C7 H7 121.5 ?
C8 C7 H7 121.5 ?
C3 C8 C7 121.62(17) ?
C3 C8 C1 108.57(15) ?
C7 C8 C1 129.80(17) ?
C10 C9 C14 117.84(16) ?
C10 C9 C2 120.94(16) ?
C14 C9 C2 121.15(16) ?
C9 C10 C11 121.78(17) ?
C9 C10 H10 119.1 ?
C11 C10 H10 119.1 ?
C12 C11 C10 119.52(18) ?
C12 C11 H11 120.2 ?
C10 C11 H11 120.2 ?
O3 C12 C13 115.75(17) y
O3 C12 C11 125.10(17) y
C13 C12 C11 119.14(17) ?
C14 C13 C12 120.77(18) ?
C14 C13 H13 119.6 ?
C12 C13 H13 119.6 ?
C13 C14 C9 120.94(17) ?
C13 C14 H14 119.5 ?
C9 C14 H14 119.5 ?
O3 C15 C16 108.14(16) ?
O3 C15 H15A 110.1 ?
C16 C15 H15A 110.1 ?
O3 C15 H15B 110.1 ?
C16 C15 H15B 110.1 ?
H15A C15 H15B 108.4 ?
C15 C16 C17 112.72(17) ?
C15 C16 H16A 109.0 ?
C17 C16 H16A 109.0 ?
C15 C16 H16B 109.0 ?
C17 C16 H16B 109.0 ?
H16A C16 H16B 107.8 ?
C18 C17 C16 114.39(17) ?
C18 C17 H17A 108.7 ?
C16 C17 H17A 108.7 ?
C18 C17 H17B 108.7 ?
C16 C17 H17B 108.7 ?
H17A C17 H17B 107.6 ?
C19 C18 C17 114.91(19) ?
C19 C18 H18A 108.5 ?
C17 C18 H18A 108.5 ?
C19 C18 H18B 108.5 ?
C17 C18 H18B 108.5 ?
H18A C18 H18B 107.5 ?
C18 C19 C20 113.7(2) ?
C18 C19 H19A 108.8 ?
C20 C19 H19A 108.8 ?
C18 C19 H19B 108.8 ?
C20 C19 H19B 108.8 ?
H19A C19 H19B 107.7 ?
C19 C20 H20A 109.5 ?
C19 C20 H20B 109.5 ?
H20A C20 H20B 109.5 ?
C19 C20 H20C 109.5 ?
H20A C20 H20C 109.5 ?
H20B C20 H20C 109.5 ?

loop_
_geom_bond_atom_site_label_1
_geom_bond_atom_site_label_2
_geom_bond_distance
_geom_bond_publ_flag
O1 C1 1.365(2) y
O1 C2 1.461(2) y
O2 C1 1.200(2) y
O3 C12 1.365(2) y
O3 C15 1.420(2) y
C1 C8 1.464(3) y
C2 C9 1.503(2) y
C2 C3 1.507(2) y
C2 H2 0.98 ?
C3 C8 1.370(2) y
C3 C4 1.377(3) ?
C4 C5 1.376(3) ?
C4 H4 0.93 ?
C5 C6 1.382(3) ?
C5 H5 0.93 ?
C6 C7 1.378(3) ?
C6 H6 0.93 ?
C7 C8 1.390(2) ?
C7 H7 0.93 ?
C9 C10 1.372(2) ?
C9 C14 1.389(2) ?
C10 C11 1.386(2) ?
C10 H10 0.93 ?
C11 C12 1.383(3) ?
C11 H11 0.93 ?
C12 C13 1.376(3) ?
C13 C14 1.372(2) ?
C13 H13 0.93 ?
C14 H14 0.93 ?
C15 C16 1.504(2) ?
C15 H15A 0.97 ?
C15 H15B 0.97 ?
C16 C17 1.513(3) ?
C16 H16A 0.97 ?
C16 H16B 0.97 ?
C17 C18 1.509(3) ?
C17 H17A 0.97 ?
C17 H17B 0.97 ?
C18 C19 1.497(3) ?
C18 H18A 0.97 ?
C18 H18B 0.97 ?
C19 C20 1.506(3) ?
C19 H19A 0.97 ?
C19 H19B 0.97 ?
C20 H20A 0.96 ?
C20 H20B 0.96 ?
C20 H20C 0.96 ?

loop_
_geom_hbond_atom_site_label_D
_geom_hbond_atom_site_label_H
_geom_hbond_atom_site_label_A
_geom_hbond_site_symmetry_A
_geom_hbond_distance_DH
_geom_hbond_distance_HA
_geom_hbond_distance_DA
_geom_hbond_angle_DHA
C2 H2 O2 1_655 0.98 2.38 3.213(2) 143
C7 H7 O2 2_565 0.93 2.57 3.399(3) 148

loop_
_geom_torsion_atom_site_label_1
_geom_torsion_atom_site_label_2
_geom_torsion_atom_site_label_3
_geom_torsion_atom_site_label_4
_geom_torsion
C2 O1 C1 O2 -177.10(16)
C2 O1 C1 C8 3.16(18)
C1 O1 C2 C9 -126.92(15)
C1 O1 C2 C3 -3.32(17)
O1 C2 C3 C8 2.24(17)
C9 C2 C3 C8 122.95(16)
O1 C2 C3 C4 -178.23(16)
C9 C2 C3 C4 -57.5(2)
C8 C3 C4 C5 0.0(3)
C2 C3 C4 C5 -179.44(16)
C3 C4 C5 C6 0.1(3)
C4 C5 C6 C7 0.2(3)
C5 C6 C7 C8 -0.5(3)
C4 C3 C8 C7 -0.4(3)
C2 C3 C8 C7 179.18(15)
C4 C3 C8 C1 179.93(15)
C2 C3 C8 C1 -0.49(19)
C6 C7 C8 C3 0.6(3)
C6 C7 C8 C1 -179.79(17)
O2 C1 C8 C3 178.67(19)
O1 C1 C8 C3 -1.63(19)
O2 C1 C8 C7 -1.0(3)
O1 C1 C8 C7 178.73(16)
O1 C2 C9 C10 -122.40(18)
C3 C2 C9 C10 121.15(19)
O1 C2 C9 C14 60.6(2)
C3 C2 C9 C14 -55.8(2)
C14 C9 C10 C11 -0.1(3)
C2 C9 C10 C11 -177.21(17)
C9 C10 C11 C12 -0.1(3)
C15 O3 C12 C13 179.79(18)
C15 O3 C12 C11 -0.2(3)
C10 C11 C12 O3 179.8(2)
C10 C11 C12 C13 -0.2(3)
O3 C12 C13 C14 -179.35(19)
C11 C12 C13 C14 0.7(3)
C12 C13 C14 C9 -0.9(3)
C10 C9 C14 C13 0.6(3)
C2 C9 C14 C13 177.70(19)
C12 O3 C15 C16 -178.27(17)
O3 C15 C16 C17 -179.08(17)
C15 C16 C17 C18 -179.50(18)
C16 C17 C18 C19 -178.0(2)
C17 C18 C19 C20 180.0(2)
